data_7214409
loop_
_publ_author_name
'Aaker\"oy, Christer B.'
'Forbes, Safiyyah'
'Desper, John'

_publ_section_title
;
 Altering physical properties of pharmaceutical co-crystals in a
 systematic manner
;
_journal_issue 26
_journal_name_full CrystEngComm
_journal_page_first 5870
_journal_paper_doi 10.1039/c4ce00206g
_journal_volume 16
_journal_year 2014
_chemical_formula_moiety
;
(C20 H26 N4 O2) (C4 H6 O4)
;
_chemical_formula_sum 'C24 H32 N4 O6'
_chemical_formula_weight 472.54
_chemical_name_systematic
;
SF11 (4-pyridyl-CONH-(CH2)8-NHCO-(4-pyridyl), succinic acid
;
_space_group_IT_number 2
_symmetry_cell_setting triclinic
_symmetry_space_group_name_Hall '-P 1'
_symmetry_space_group_name_H-M 'P -1'
_atom_sites_solution_hydrogens geom
_atom_sites_solution_primary direct
_atom_sites_solution_secondary difmap
_audit_creation_method SHELXL-97
_cell_angle_alpha 96.134(6)
_cell_angle_beta 94.037(6)
_cell_angle_gamma 91.340(6)
_cell_formula_units_Z 1
_cell_length_a 5.1072(4)
_cell_length_b 5.1171(4)
_cell_length_c 22.119(2)
_cell_measurement_reflns_used 1093
_cell_measurement_temperature 120(2)
_cell_measurement_theta_max 30.46
_cell_measurement_theta_min 2.78
_cell_volume 573.05(8)
_computing_cell_refinement 'Bruker SMART'
_computing_data_collection 'Bruker SMART'
_computing_data_reduction 'Bruker SAINT'
_computing_molecular_graphics 'Bruker SHELXTL'
_computing_publication_material 'Bruker SHELXTL'
_computing_structure_refinement 'SHELXL-97 (Sheldrick, 1997)'
_computing_structure_solution 'SHELXS-97 (Sheldrick, 1990)'
_diffrn_ambient_temperature 120(2)
_diffrn_measured_fraction_theta_full 0.984
_diffrn_measured_fraction_theta_max 0.984
_diffrn_measurement_device_type 'CCD area detector'
_diffrn_measurement_method 'phi and omega scans'
_diffrn_radiation_monochromator graphite
_diffrn_radiation_source 'fine-focus sealed tube'
_diffrn_radiation_type MoK\a
_diffrn_radiation_wavelength 0.71073
_diffrn_reflns_av_R_equivalents 0.0000
_diffrn_reflns_av_sigmaI/netI 0.0295
_diffrn_reflns_limit_h_max 7
_diffrn_reflns_limit_h_min -7
_diffrn_reflns_limit_k_max 7
_diffrn_reflns_limit_k_min -7
_diffrn_reflns_limit_l_max 32
_diffrn_reflns_limit_l_min 0
_diffrn_reflns_number 5484
_diffrn_reflns_theta_full 31.64
_diffrn_reflns_theta_max 31.64
_diffrn_reflns_theta_min 2.79
_exptl_absorpt_coefficient_mu 0.099
_exptl_absorpt_correction_type none
_exptl_crystal_colour colourless
_exptl_crystal_density_diffrn 1.369
_exptl_crystal_density_method 'not measured'
_exptl_crystal_description plate
_exptl_crystal_F_000 252
_exptl_crystal_size_max 0.24
_exptl_crystal_size_mid 0.14
_exptl_crystal_size_min 0.08
_refine_diff_density_max 0.403
_refine_diff_density_min -0.250
_refine_diff_density_rms 0.055
_refine_ls_extinction_method none
_refine_ls_goodness_of_fit_ref 1.032
_refine_ls_hydrogen_treatment mixed
_refine_ls_matrix_type full
_refine_ls_number_parameters 161
_refine_ls_number_reflns 5484
_refine_ls_number_restraints 0
_refine_ls_restrained_S_all 1.032
_refine_ls_R_factor_all 0.0597
_refine_ls_R_factor_gt 0.0471
_refine_ls_shift/su_max 0.000
_refine_ls_shift/su_mean 0.000
_refine_ls_structure_factor_coef Fsqd
_refine_ls_weighting_details 'calc w=1/[\s^2^(Fo^2^)+(0.0600P)^2^+0.2000P] where P=(Fo^2^+2Fc^2^)/3'
_refine_ls_weighting_scheme calc
_refine_ls_wR_factor_gt 0.1143
_refine_ls_wR_factor_ref 0.1230
_reflns_number_gt 4617
_reflns_number_total 5484
_reflns_threshold_expression >2sigma(I)
_cod_data_source_file c4ce00206g2.cif
_cod_data_source_block sf0831m_3
_cod_depositor_comments
;
The following automatic conversions were performed:

'_symmetry_cell_setting' value 'Triclinic' changed to 'triclinic'
according to
/usr/data/users/saulius/crontab/automatic-downloads/rss-feeds/RSC/lib/dictionaries/cif_core.dic
dictionary named 'cif_core.dic' version 2.4.2 from 2011-04-26.

Automatic conversion script
Id: cif_fix_values 2281 2013-09-26 08:29:07Z andrius 

 Adding full bibliography for 7214407--7214417.cif.
;
_cod_original_sg_symbol_H-M P-1
_cod_database_code 7214409

loop_
_symmetry_equiv_pos_as_xyz
'x, y, z'
'-x, -y, -z'

loop_
_atom_site_label
_atom_site_type_symbol
_atom_site_fract_x
_atom_site_fract_y
_atom_site_fract_z
_atom_site_U_iso_or_equiv
_atom_site_adp_type
_atom_site_occupancy
_atom_site_symmetry_multiplicity
_atom_site_calc_flag
_atom_site_refinement_flags
N11 N 0.7730(2) 0.2762(2) 0.15149(5) 0.0201(2) Uani 1 1 d .
C12 C 0.5733(3) 0.1176(3) 0.16214(6) 0.0193(2) Uani 1 1 d .
H12 H 0.5373 -0.0395 0.1356 0.023 Uiso 1 1 calc R
C13 C 0.4158(3) 0.1730(2) 0.21056(6) 0.0184(2) Uani 1 1 d .
H13 H 0.2773 0.0548 0.2173 0.022 Uiso 1 1 calc R
C14 C 0.4656(2) 0.4050(2) 0.24887(6) 0.0157(2) Uani 1 1 d .
C15 C 0.6712(2) 0.5712(3) 0.23738(6) 0.0180(2) Uani 1 1 d .
H15 H 0.7092 0.7317 0.2626 0.022 Uiso 1 1 calc R
C16 C 0.8196(3) 0.4996(3) 0.18868(6) 0.0189(2) Uani 1 1 d .
H16 H 0.9606 0.6135 0.1813 0.023 Uiso 1 1 calc R
C17 C 0.2996(2) 0.4909(2) 0.30033(6) 0.0161(2) Uani 1 1 d .
N17 N 0.1774(2) 0.3023(2) 0.32655(5) 0.0175(2) Uani 1 1 d .
H17 H 0.215(3) 0.143(3) 0.3196(7) 0.021 Uiso 1 1 d .
O17 O 0.27721(19) 0.72772(18) 0.31718(4) 0.0218(2) Uani 1 1 d .
C21 C 0.0086(3) 0.3716(2) 0.37596(6) 0.0177(2) Uani 1 1 d .
H21A H -0.1265 0.4924 0.3623 0.021 Uiso 1 1 calc R
H21B H 0.1152 0.4650 0.4112 0.021 Uiso 1 1 calc R
C22 C -0.1255(3) 0.1303(2) 0.39587(6) 0.0178(2) Uani 1 1 d .
H22A H 0.0092 0.0059 0.4079 0.021 Uiso 1 1 calc R
H22B H -0.2383 0.0410 0.3612 0.021 Uiso 1 1 calc R
C23 C -0.2925(2) 0.2030(2) 0.44925(6) 0.0177(2) Uani 1 1 d .
H23A H -0.4333 0.3190 0.4362 0.021 Uiso 1 1 calc R
H23B H -0.1814 0.3031 0.4828 0.021 Uiso 1 1 calc R
C24 C -0.4166(3) -0.0359(2) 0.47310(6) 0.0175(2) Uani 1 1 d .
H24A H -0.2757 -0.1522 0.4859 0.021 Uiso 1 1 calc R
H24B H -0.5282 -0.1354 0.4396 0.021 Uiso 1 1 calc R
C31 C 1.2467(3) 0.4122(3) 0.05628(6) 0.0196(3) Uani 1 1 d .
O31 O 1.0738(2) 0.2145(2) 0.05497(5) 0.0287(2) Uani 1 1 d .
H31 H 0.977(4) 0.233(4) 0.0873(9) 0.034 Uiso 1 1 d .
O32 O 1.2690(2) 0.5941(2) 0.09614(5) 0.0254(2) Uani 1 1 d .
C32 C 1.4151(3) 0.3788(3) 0.00253(6) 0.0215(3) Uani 1 1 d .
H32A H 1.2999 0.3393 -0.0354 0.026 Uiso 1 1 calc R
H32B H 1.5293 0.2271 0.0067 0.026 Uiso 1 1 calc R

loop_
_atom_site_aniso_label
_atom_site_aniso_U_11
_atom_site_aniso_U_22
_atom_site_aniso_U_33
_atom_site_aniso_U_23
_atom_site_aniso_U_13
_atom_site_aniso_U_12
N11 0.0218(5) 0.0217(5) 0.0171(5) 0.0013(4) 0.0052(4) 0.0006(4)
C12 0.0245(6) 0.0165(5) 0.0166(6) -0.0007(4) 0.0041(5) -0.0009(5)
C13 0.0206(6) 0.0166(6) 0.0181(6) 0.0006(5) 0.0053(5) -0.0028(5)
C14 0.0175(5) 0.0163(5) 0.0139(5) 0.0022(4) 0.0045(4) 0.0009(4)
C15 0.0191(6) 0.0173(5) 0.0174(6) 0.0002(5) 0.0025(5) -0.0007(5)
C16 0.0182(5) 0.0200(6) 0.0187(6) 0.0012(5) 0.0048(5) -0.0029(5)
C17 0.0172(5) 0.0167(5) 0.0146(6) 0.0017(4) 0.0031(4) -0.0011(4)
N17 0.0222(5) 0.0135(5) 0.0179(5) 0.0013(4) 0.0099(4) 0.0006(4)
O17 0.0273(5) 0.0151(4) 0.0235(5) 0.0000(4) 0.0099(4) 0.0002(4)
C21 0.0206(6) 0.0164(5) 0.0167(6) 0.0006(5) 0.0085(5) -0.0011(5)
C22 0.0223(6) 0.0160(5) 0.0158(6) 0.0012(4) 0.0076(5) -0.0010(5)
C23 0.0206(6) 0.0156(5) 0.0175(6) 0.0006(4) 0.0075(5) -0.0001(5)
C24 0.0199(6) 0.0157(5) 0.0173(6) 0.0006(4) 0.0072(4) -0.0009(5)
C31 0.0209(6) 0.0196(6) 0.0189(6) 0.0028(5) 0.0057(5) 0.0002(5)
O31 0.0337(5) 0.0283(5) 0.0232(5) -0.0063(4) 0.0138(4) -0.0124(4)
O32 0.0307(5) 0.0232(5) 0.0216(5) -0.0043(4) 0.0098(4) -0.0056(4)
C32 0.0256(6) 0.0199(6) 0.0193(6) -0.0012(5) 0.0089(5) -0.0015(5)

loop_
_atom_type_symbol
_atom_type_description
_atom_type_scat_dispersion_real
_atom_type_scat_dispersion_imag
_atom_type_scat_source
C C 0.0033 0.0016 'International Tables Vol C Tables 4.2.6.8 and 6.1.1.4'
H H 0.0000 0.0000 'International Tables Vol C Tables 4.2.6.8 and 6.1.1.4'
N N 0.0061 0.0033 'International Tables Vol C Tables 4.2.6.8 and 6.1.1.4'
O O 0.0106 0.0060 'International Tables Vol C Tables 4.2.6.8 and 6.1.1.4'

loop_
_geom_angle_atom_site_label_1
_geom_angle_atom_site_label_2
_geom_angle_atom_site_label_3
_geom_angle
_geom_angle_site_symmetry_1
_geom_angle_site_symmetry_3
C12 N11 C16 118.18(11) . .
N11 C12 C13 122.79(12) . .
N11 C12 H12 118.6 . .
C13 C12 H12 118.6 . .
C14 C13 C12 118.61(12) . .
C14 C13 H13 120.7 . .
C12 C13 H13 120.7 . .
C13 C14 C15 118.58(11) . .
C13 C14 C17 123.03(11) . .
C15 C14 C17 118.32(11) . .
C16 C15 C14 119.02(12) . .
C16 C15 H15 120.5 . .
C14 C15 H15 120.5 . .
N11 C16 C15 122.81(12) . .
N11 C16 H16 118.6 . .
C15 C16 H16 118.6 . .
O17 C17 N17 122.07(11) . .
O17 C17 C14 120.54(11) . .
N17 C17 C14 117.39(11) . .
C17 N17 C21 120.36(11) . .
C17 N17 H17 121.6(11) . .
C21 N17 H17 117.2(11) . .
N17 C21 C22 111.77(10) . .
N17 C21 H21A 109.3 . .
C22 C21 H21A 109.3 . .
N17 C21 H21B 109.3 . .
C22 C21 H21B 109.3 . .
H21A C21 H21B 107.9 . .
C21 C22 C23 111.47(10) . .
C21 C22 H22A 109.3 . .
C23 C22 H22A 109.3 . .
C21 C22 H22B 109.3 . .
C23 C22 H22B 109.3 . .
H22A C22 H22B 108.0 . .
C22 C23 C24 112.99(10) . .
C22 C23 H23A 109.0 . .
C24 C23 H23A 109.0 . .
C22 C23 H23B 109.0 . .
C24 C23 H23B 109.0 . .
H23A C23 H23B 107.8 . .
C23 C24 C24 113.24(13) . 2_456
C23 C24 H24A 108.9 . .
C24 C24 H24A 108.9 2_456 .
C23 C24 H24B 108.9 . .
C24 C24 H24B 108.9 2_456 .
H24A C24 H24B 107.7 . .
O32 C31 O31 123.89(12) . .
O32 C31 C32 124.52(12) . .
O31 C31 C32 111.58(12) . .
C31 O31 H31 111.4(12) . .
C31 C32 C32 112.60(14) . 2_865
C31 C32 H32A 109.1 . .
C32 C32 H32A 109.1 2_865 .
C31 C32 H32B 109.1 . .
C32 C32 H32B 109.1 2_865 .
H32A C32 H32B 107.8 . .

loop_
_geom_bond_atom_site_label_1
_geom_bond_atom_site_label_2
_geom_bond_distance
_geom_bond_site_symmetry_2
N11 C12 1.3382(17) .
N11 C16 1.3410(17) .
C12 C13 1.3934(17) .
C12 H12 0.9500 .
C13 C14 1.3898(17) .
C13 H13 0.9500 .
C14 C15 1.3904(17) .
C14 C17 1.5015(16) .
C15 C16 1.3830(17) .
C15 H15 0.9500 .
C16 H16 0.9500 .
C17 O17 1.2395(15) .
C17 N17 1.3416(16) .
N17 C21 1.4587(15) .
N17 H17 0.844(16) .
C21 C22 1.5189(17) .
C21 H21A 0.9900 .
C21 H21B 0.9900 .
C22 C23 1.5238(17) .
C22 H22A 0.9900 .
C22 H22B 0.9900 .
C23 C24 1.5241(17) .
C23 H23A 0.9900 .
C23 H23B 0.9900 .
C24 C24 1.530(2) 2_456
C24 H24A 0.9900 .
C24 H24B 0.9900 .
C31 O32 1.2092(16) .
C31 O31 1.3236(16) .
C31 C32 1.5131(18) .
O31 H31 0.896(19) .
C32 C32 1.515(3) 2_865
C32 H32A 0.9900 .
C32 H32B 0.9900 .

loop_
_geom_hbond_atom_site_label_D
_geom_hbond_atom_site_label_H
_geom_hbond_atom_site_label_A
_geom_hbond_distance_DH
_geom_hbond_distance_HA
_geom_hbond_distance_DA
_geom_hbond_angle_DHA
_geom_hbond_site_symmetry_A
O31 H31 N11 0.896(19) 1.817(19) 2.7128(15) 178.3(18) .
N17 H17 O17 0.844(16) 2.150(16) 2.9834(14) 169.5(15) 1_545

loop_
_geom_torsion_atom_site_label_1
_geom_torsion_atom_site_label_2
_geom_torsion_atom_site_label_3
_geom_torsion_atom_site_label_4
_geom_torsion
_geom_torsion_site_symmetry_4
C16 N11 C12 C13 -1.0(2) .
N11 C12 C13 C14 1.0(2) .
C12 C13 C14 C15 -0.27(19) .
C12 C13 C14 C17 176.68(12) .
C13 C14 C15 C16 -0.44(19) .
C17 C14 C15 C16 -177.53(11) .
C12 N11 C16 C15 0.3(2) .
C14 C15 C16 N11 0.4(2) .
C13 C14 C17 O17 -150.89(13) .
C15 C14 C17 O17 26.06(19) .
C13 C14 C17 N17 28.76(18) .
C15 C14 C17 N17 -154.29(12) .
O17 C17 N17 C21 0.9(2) .
C14 C17 N17 C21 -178.74(12) .
C17 N17 C21 C22 175.81(11) .
N17 C21 C22 C23 177.62(11) .
C21 C22 C23 C24 -176.40(11) .
C22 C23 C24 C24 179.72(14) 2_456
O32 C31 C32 C32 -10.0(2) 2_865
O31 C31 C32 C32 171.07(14) 2_865
